data_2205778
loop_
_publ_author_name
'Mizuguchi, Jin'
'Makino, Takashi'

_publ_section_title
Diacetonitrileheptakis[\m-3,5-bis(1,1-dimethylethyl)-2-hydroxybenzoato-\k^2^<i>O</i>,<i>O</i>']trizinc(II)
_journal_issue 5
_journal_name_full 'Acta Crystallographica Section E'
_journal_page_first m953
_journal_page_last m955
_journal_paper_doi 10.1107/S1600536805011980
_journal_volume 61
_journal_year 2005
_chemical_formula_iupac '[Zn3 (C15 H21 O3)6 (C2 H3 N)2]'
_chemical_formula_moiety 'C94 H132 N2 O18 Zn3 '
_chemical_formula_sum 'C94 H132 N2 O18 Zn3'
_chemical_formula_weight 1774.19
_space_group_IT_number 14
_symmetry_cell_setting monoclinic
_symmetry_space_group_name_Hall '-P 2ybc'
_symmetry_space_group_name_H-M 'P 1 21/c 1'
_cell_angle_alpha 90
_cell_angle_beta 113.250(10)
_cell_angle_gamma 90
_cell_formula_units_Z 2
_cell_length_a 17.518(3)
_cell_length_b 16.667(3)
_cell_length_c 18.414(3)
_cell_measurement_reflns_used 29412
_cell_measurement_temperature 93.2
_cell_measurement_theta_max 68.3
_cell_measurement_theta_min 3.0
_cell_volume 4939.8(15)
_computing_cell_refinement PROCESS-AUTO
_computing_data_collection 'PROCESS-AUTO (Rigaku, 1998)'
_computing_data_reduction
;
TEXSAN (Molecular Structure Corporation, 2001)
;
_computing_molecular_graphics 'ORTEPIII (Burnett & Johnson, 1996)'
_computing_publication_material TEXSAN
_computing_structure_refinement TEXSAN
_computing_structure_solution 'SHELXS86 (Sheldrick, 1985)'
_diffrn_detector_area_resol_mean 10.00
_diffrn_measured_fraction_theta_full 0.9716
_diffrn_measured_fraction_theta_max 0.9716
_diffrn_measurement_device_type 'Rigaku R-AXIS RAPID imaging-plate'
_diffrn_measurement_method '48 frames, \D \w = 15\%'
_diffrn_radiation_type 'Cu K\a'
_diffrn_radiation_wavelength 1.5418
_diffrn_reflns_av_R_equivalents 0.083
_diffrn_reflns_limit_h_max 21
_diffrn_reflns_limit_h_min -21
_diffrn_reflns_limit_k_max 20
_diffrn_reflns_limit_k_min -20
_diffrn_reflns_limit_l_max 20
_diffrn_reflns_limit_l_min -22
_diffrn_reflns_number 39583
_diffrn_reflns_theta_full 68.25
_diffrn_reflns_theta_max 68.25
_exptl_absorpt_coefficient_mu 1.345
_exptl_absorpt_correction_T_max 0.817
_exptl_absorpt_correction_T_min 0.788
_exptl_absorpt_correction_type multi-scan
_exptl_absorpt_process_details '(Higashi, 1995)'
_exptl_crystal_colour colorless
_exptl_crystal_density_diffrn 1.193
_exptl_crystal_density_method 'not measured'
_exptl_crystal_description block
_exptl_crystal_F_000 1888.0
_exptl_crystal_size_max 0.200
_exptl_crystal_size_mid 0.150
_exptl_crystal_size_min 0.150
_refine_diff_density_max 1.73
_refine_diff_density_min -0.99
_refine_ls_extinction_method none
_refine_ls_goodness_of_fit_ref 1.032
_refine_ls_hydrogen_treatment noref
_refine_ls_number_parameters 471
_refine_ls_number_reflns 8775
_refine_ls_R_factor_gt 0.0644
_refine_ls_shift/su_max 0.0021
_refine_ls_structure_factor_coef Fsqd
_refine_ls_weighting_details 'w = 1/[\s^2^(Fo^2^) + {0.05[Max(Fo^2^,0) + 2Fc^2^]/3}^2^]'
_refine_ls_weighting_scheme calc
_refine_ls_wR_factor_ref 0.1644
_reflns_number_gt 3745
_reflns_number_total 8775
_reflns_threshold_expression F^2^>2\s(F^2^)
_cod_data_source_file ob6501.cif
_cod_data_source_block I
_cod_original_formula_sum 'C94 H132 N2 O18 Zn3 '
_cod_database_code 2205778
_cod_database_fobs_code 2205778

loop_
_symmetry_equiv_pos_as_xyz
x,y,z
-x,1/2+y,1/2-z
-x,-y,-z
x,1/2-y,1/2+z

loop_
_atom_site_label
_atom_site_fract_x
_atom_site_fract_y
_atom_site_fract_z
_atom_site_U_iso_or_equiv
_atom_site_adp_type
_atom_site_calc_flag
_atom_site_refinement_flags
_atom_site_occupancy
_atom_site_type_symbol
Zn1 0.5000 0.0000 0.5000 0.0347(4) Uani d S 1.00 Zn
Zn2 0.45776(5) -0.08484(5) 0.31322(5) 0.0376(3) Uani d . 1.00 Zn
O1 0.3378(2) -0.0646(2) 0.2791(2) 0.0380(10) Uani d . 1.00 O
O2 0.3942(2) -0.0067(3) 0.3957(2) 0.058(2) Uani d . 1.00 O
O3 0.1837(2) -0.0574(3) 0.1989(2) 0.053(2) Uani d . 1.00 O
O4 0.4750(3) 0.1199(2) 0.4951(2) 0.0480(10) Uani d . 1.00 O
O5 0.4799(2) 0.1656(2) 0.6123(2) 0.0400(10) Uani d . 1.00 O
O6 0.3780(3) 0.1842(3) 0.3681(3) 0.064(2) Uani d . 1.00 O
O7 0.5799(2) 0.0295(3) 0.4431(2) 0.0470(10) Uani d . 1.00 O
O8 0.5289(2) 0.0041(2) 0.3136(2) 0.0410(10) Uani d . 1.00 O
O9 0.7014(4) 0.1281(4) 0.4972(4) 0.046(2) Uiso d P 0.62 O
O9' 0.5990(6) 0.0770(6) 0.2343(6) 0.039(3) Uiso d P 0.38 O
N1 0.4484(3) -0.1465(3) 0.2123(3) 0.046(2) Uani d . 1.00 N
C1 0.2471(3) 0.0017(4) 0.3282(4) 0.036(2) Uani d . 1.00 C
C2 0.1770(4) -0.0166(4) 0.2602(4) 0.041(2) Uani d . 1.00 C
C3 0.0983(4) 0.0084(4) 0.2544(4) 0.044(2) Uani d . 1.00 C
C4 0.0941(4) 0.0497(4) 0.3176(4) 0.050(2) Uani d . 1.00 C
C5 0.1628(4) 0.0673(4) 0.3870(4) 0.047(2) Uani d . 1.00 C
C6 0.2392(4) 0.0426(4) 0.3919(4) 0.042(2) Uani d . 1.00 C
C7 0.3310(4) -0.0240(4) 0.3363(4) 0.042(2) Uani d . 1.00 C
C8 0.0203(4) -0.0084(5) 0.1808(4) 0.060(3) Uani d . 1.00 C
C9 0.0259(4) 0.0287(6) 0.1078(5) 0.100(3) Uani d . 1.00 C
C10 0.0058(4) -0.0987(5) 0.1698(5) 0.094(3) Uani d . 1.00 C
C11 -0.0593(4) 0.0268(5) 0.1861(5) 0.078(3) Uani d . 1.00 C
C12 0.1490(4) 0.1121(5) 0.4540(4) 0.059(3) Uani d . 1.00 C
C13 0.0875(5) 0.0686(5) 0.4785(5) 0.090(4) Uani d . 1.00 C
C14 0.1170(5) 0.1947(5) 0.4266(5) 0.089(4) Uani d . 1.00 C
C15 0.2297(5) 0.1196(6) 0.5269(5) 0.119(4) Uani d . 1.00 C
C16 0.3996(4) 0.2361(4) 0.4972(4) 0.039(2) Uani d . 1.00 C
C17 0.3613(4) 0.2404(4) 0.4148(4) 0.042(2) Uani d . 1.00 C
C18 0.3064(4) 0.3033(4) 0.3774(4) 0.046(2) Uani d . 1.00 C
C19 0.2902(4) 0.3605(4) 0.4263(4) 0.046(2) Uani d . 1.00 C
C20 0.3271(4) 0.3576(4) 0.5085(4) 0.041(2) Uani d . 1.00 C
C21 0.3818(4) 0.2936(4) 0.5438(4) 0.041(2) Uani d . 1.00 C
C22 0.4550(4) 0.1695(4) 0.5375(4) 0.039(2) Uani d . 1.00 C
C23 0.2644(4) 0.3087(4) 0.2868(4) 0.052(2) Uani d . 1.00 C
C24 0.3319(5) 0.3198(5) 0.2530(4) 0.085(3) Uani d . 1.00 C
C25 0.2124(5) 0.2337(5) 0.2513(4) 0.083(3) Uani d . 1.00 C
C26 0.2063(5) 0.3820(5) 0.2586(4) 0.086(3) Uani d . 1.00 C
C27 0.3045(4) 0.4207(4) 0.5587(4) 0.052(2) Uani d . 1.00 C
C28 0.3215(5) 0.5042(5) 0.5345(5) 0.0666 Uiso d G 0.75 C
C28' 0.3770(10) 0.476(2) 0.600(2) 0.0679 Uiso d G 0.25 C
C29 0.3574(5) 0.4083(5) 0.6486(4) 0.0666 Uiso d G 0.75 C
C29' 0.276(2) 0.3820(10) 0.6220(10) 0.0679 Uiso d G 0.25 C
C30 0.2125(4) 0.4112(5) 0.5433(5) 0.0666 Uiso d G 0.75 C
C30' 0.2270(10) 0.475(2) 0.5050(10) 0.0679 Uiso d G 0.25 C
C31 0.6451(4) 0.0912(4) 0.3656(4) 0.042(2) Uani d . 1.00 C
C32 0.7055(4) 0.1272(4) 0.4316(5) 0.064(3) Uani d . 1.00 C
C33 0.7679(5) 0.1742(5) 0.4237(6) 0.082(3) Uani d . 1.00 C
C34 0.7623(6) 0.1834(5) 0.3458(7) 0.090(4) Uani d . 1.00 C
C35 0.7039(6) 0.1497(5) 0.2797(6) 0.075(4) Uani d . 1.00 C
C36 0.6432(5) 0.1023(4) 0.2896(4) 0.052(3) Uani d . 1.00 C
C37 0.5813(4) 0.0381(4) 0.3759(4) 0.040(2) Uani d . 1.00 C
C38 0.8312(4) 0.2239(4) 0.4785(4) 0.0615 Uiso d G 0.62 C
C38' 0.8435(6) 0.2004(6) 0.5188(6) 0.0611 Uiso d G 0.38 C
C39 0.8790(6) 0.1636(5) 0.5441(5) 0.0615 Uiso d G 0.62 C
C39' 0.9294(8) 0.1812(9) 0.5186(9) 0.0611 Uiso d G 0.38 C
C40 0.7905(6) 0.2879(5) 0.5118(6) 0.0615 Uiso d G 0.62 C
C40' 0.8379(9) 0.1658(8) 0.5941(8) 0.0611 Uiso d G 0.38 C
C41 0.8917(6) 0.2644(5) 0.4479(6) 0.0615 Uiso d G 0.62 C
C41' 0.8313(10) 0.2919(7) 0.5169(10) 0.0611 Uiso d G 0.38 C
C42 0.6907(4) 0.1552(4) 0.1842(3) 0.0545 Uiso d G 0.62 C
C42' 0.7254(6) 0.1782(6) 0.2136(5) 0.0492 Uiso d G 0.38 C
C43 0.6769(5) 0.2446(3) 0.1618(7) 0.0545 Uiso d G 0.62 C
C43' 0.6463(6) 0.2238(8) 0.1613(10) 0.0492 Uiso d G 0.38 C
C44 0.6208(4) 0.1052(5) 0.1232(5) 0.0545 Uiso d G 0.62 C
C44' 0.8018(6) 0.2321(7) 0.2303(8) 0.0492 Uiso d G 0.38 C
C45 0.7751(4) 0.1282(5) 0.1850(6) 0.0545 Uiso d G 0.62 C
C45' 0.7338(8) 0.1016(6) 0.1707(9) 0.0492 Uiso d G 0.38 C
C46 0.4434(4) -0.1799(4) 0.1576(4) 0.045(2) Uani d . 1.00 C
C47 0.4403(5) -0.2245(5) 0.0879(4) 0.074(3) Uani d . 1.00 C
H3O 0.2366 -0.0746 0.2021 0.0639 Uiso calc . 1.00 H
H4 0.0411 0.0673 0.3138 0.0597 Uiso calc . 1.00 H
H6 0.2871 0.0531 0.4385 0.0506 Uiso calc . 1.00 H
H6O 0.4149 0.1411 0.3919 0.0773 Uiso calc . 1.00 H
H9a -0.0231 0.0164 0.0629 0.1205 Uiso calc . 1.00 H
H9b 0.0314 0.0852 0.1143 0.1205 Uiso calc . 1.00 H
H9c 0.0728 0.0076 0.1007 0.1205 Uiso calc . 1.00 H
H9O 0.6603 0.0973 0.5061 0.0554 Uiso calc P 0.62 H
H9'O 0.5550 0.0437 0.2345 0.0469 Uiso calc P 0.38 H
H10a 0.0521 -0.1232 0.1640 0.1125 Uiso calc . 1.00 H
H10b -0.0430 -0.1086 0.1239 0.1125 Uiso calc . 1.00 H
H10c -0.0006 -0.1205 0.2148 0.1125 Uiso calc . 1.00 H
H11a -0.1061 0.0144 0.1391 0.0932 Uiso calc . 1.00 H
H11b -0.0667 0.0042 0.2302 0.0932 Uiso calc . 1.00 H
H11c -0.0539 0.0834 0.1922 0.0932 Uiso calc . 1.00 H
H13a 0.1085 0.0168 0.4977 0.1076 Uiso calc . 1.00 H
H13b 0.0361 0.0634 0.4343 0.1076 Uiso calc . 1.00 H
H13c 0.0793 0.0981 0.5190 0.1076 Uiso calc . 1.00 H
H14a 0.0655 0.1911 0.3823 0.1073 Uiso calc . 1.00 H
H14b 0.1093 0.2227 0.4681 0.1073 Uiso calc . 1.00 H
H14c 0.1560 0.2227 0.4119 0.1073 Uiso calc . 1.00 H
H15a 0.2197 0.1481 0.5670 0.1426 Uiso calc . 1.00 H
H15b 0.2503 0.0676 0.5457 0.1426 Uiso calc . 1.00 H
H15c 0.2695 0.1478 0.5136 0.1426 Uiso calc . 1.00 H
H19 0.2524 0.4028 0.4019 0.0548 Uiso calc . 1.00 H
H21 0.4068 0.2894 0.5997 0.0489 Uiso calc . 1.00 H
H24a 0.3062 0.3232 0.1970 0.1019 Uiso calc . 1.00 H
H24b 0.3620 0.3678 0.2736 0.1019 Uiso calc . 1.00 H
H24c 0.3688 0.2754 0.2678 0.1019 Uiso calc . 1.00 H
H25a 0.2468 0.1875 0.2667 0.0993 Uiso calc . 1.00 H
H25b 0.1890 0.2378 0.1953 0.0993 Uiso calc . 1.00 H
H25c 0.1691 0.2294 0.2698 0.0993 Uiso calc . 1.00 H
H26a 0.1623 0.3771 0.2763 0.1027 Uiso calc . 1.00 H
H26b 0.2368 0.4296 0.2797 0.1027 Uiso calc . 1.00 H
H26c 0.1839 0.3844 0.2025 0.1027 Uiso calc . 1.00 H
H28a 0.3785 0.5086 0.5433 0.0799 Uiso calc P 0.75 H
H28b 0.2882 0.5126 0.4801 0.0799 Uiso calc P 0.75 H
H28c 0.3082 0.5435 0.5651 0.0799 Uiso calc P 0.75 H
H28'a 0.4213 0.4459 0.6378 0.0815 Uiso calc P 0.25 H
H28'b 0.3951 0.4989 0.5626 0.0815 Uiso calc P 0.25 H
H28'c 0.3605 0.5170 0.6265 0.0815 Uiso calc P 0.25 H
H29a 0.3468 0.3566 0.6640 0.0799 Uiso calc P 0.75 H
H29b 0.4147 0.4130 0.6585 0.0799 Uiso calc P 0.75 H
H29c 0.3430 0.4480 0.6780 0.0799 Uiso calc P 0.75 H
H29'a 0.2590 0.4238 0.6485 0.0815 Uiso calc P 0.25 H
H29'b 0.2300 0.3473 0.5969 0.0815 Uiso calc P 0.25 H
H29'c 0.3203 0.3531 0.6599 0.0815 Uiso calc P 0.25 H
H30a 0.1976 0.4498 0.5734 0.0799 Uiso calc P 0.75 H
H30b 0.1797 0.4191 0.4887 0.0799 Uiso calc P 0.75 H
H30c 0.2030 0.3588 0.5584 0.0799 Uiso calc P 0.75 H
H30'a 0.2139 0.5117 0.5379 0.0815 Uiso calc P 0.25 H
H30'b 0.2416 0.5042 0.4680 0.0815 Uiso calc P 0.25 H
H30'c 0.1808 0.4418 0.4780 0.0815 Uiso calc P 0.25 H
H32 0.7043 0.1197 0.4822 0.0772 Uiso calc P 0.38 H
H34 0.8030 0.2162 0.3385 0.1078 Uiso calc . 1.00 H
H36 0.6010 0.0778 0.2453 0.0620 Uiso calc P 0.62 H
H39a 0.8423 0.1411 0.5653 0.0738 Uiso calc P 0.62 H
H39b 0.9010 0.1221 0.5227 0.0738 Uiso calc P 0.62 H
H39c 0.9231 0.1905 0.5848 0.0738 Uiso calc P 0.62 H
H39'a 0.9368 0.1247 0.5194 0.0733 Uiso calc P 0.38 H
H39'b 0.9329 0.2028 0.4723 0.0733 Uiso calc P 0.38 H
H39'c 0.9715 0.2042 0.5640 0.0733 Uiso calc P 0.38 H
H40a 0.8324 0.3208 0.5484 0.0738 Uiso calc P 0.62 H
H40b 0.7543 0.3202 0.4698 0.0738 Uiso calc P 0.62 H
H40c 0.7598 0.2624 0.5377 0.0738 Uiso calc P 0.62 H
H40'a 0.7850 0.1778 0.5942 0.0733 Uiso calc P 0.38 H
H40'b 0.8453 0.1092 0.5951 0.0733 Uiso calc P 0.38 H
H40'c 0.8801 0.1889 0.6393 0.0733 Uiso calc P 0.38 H
H41a 0.9338 0.2916 0.4903 0.0738 Uiso calc P 0.62 H
H41b 0.9163 0.2249 0.4269 0.0738 Uiso calc P 0.62 H
H41c 0.8622 0.3019 0.4077 0.0738 Uiso calc P 0.62 H
H41'a 0.8735 0.3153 0.5619 0.0733 Uiso calc P 0.38 H
H41'b 0.8343 0.3131 0.4702 0.0733 Uiso calc P 0.38 H
H41'c 0.7784 0.3037 0.5174 0.0733 Uiso calc P 0.38 H
H43a 0.7199 0.2755 0.1997 0.0654 Uiso calc P 0.62 H
H43b 0.6777 0.2524 0.1110 0.0654 Uiso calc P 0.62 H
H43c 0.6247 0.2611 0.1610 0.0654 Uiso calc P 0.62 H
H43'a 0.6364 0.2664 0.1908 0.0591 Uiso calc P 0.38 H
H43'b 0.6534 0.2452 0.1166 0.0591 Uiso calc P 0.38 H
H43'c 0.6003 0.1881 0.1443 0.0591 Uiso calc P 0.38 H
H44a 0.5687 0.1221 0.1226 0.0654 Uiso calc P 0.62 H
H44b 0.6214 0.1126 0.0723 0.0654 Uiso calc P 0.62 H
H44c 0.6291 0.0500 0.1372 0.0654 Uiso calc P 0.62 H
H44'a 0.8506 0.2040 0.2626 0.0591 Uiso calc P 0.38 H
H44'b 0.8055 0.2463 0.1818 0.0591 Uiso calc P 0.38 H
H44'c 0.7965 0.2794 0.2568 0.0591 Uiso calc P 0.38 H
H45a 0.7836 0.0730 0.1988 0.0654 Uiso calc P 0.62 H
H45b 0.7756 0.1359 0.1341 0.0654 Uiso calc P 0.62 H
H45c 0.8182 0.1591 0.2227 0.0654 Uiso calc P 0.62 H
H45'a 0.6826 0.0732 0.1518 0.0591 Uiso calc P 0.38 H
H45'b 0.7477 0.1157 0.1274 0.0591 Uiso calc P 0.38 H
H45'c 0.7763 0.0686 0.2064 0.0591 Uiso calc P 0.38 H
H47a 0.4889 -0.2134 0.0786 0.0887 Uiso calc . 1.00 H
H47b 0.3926 -0.2086 0.0432 0.0887 Uiso calc . 1.00 H
H47c 0.4374 -0.2804 0.0967 0.0887 Uiso calc . 1.00 H

loop_
_atom_site_aniso_label
_atom_site_aniso_U_11
_atom_site_aniso_U_22
_atom_site_aniso_U_33
_atom_site_aniso_U_12
_atom_site_aniso_U_13
_atom_site_aniso_U_23
Zn1 0.0279(6) 0.0462(8) 0.0331(7) 0.0024(6) 0.0155(6) 0.0003(6)
Zn2 0.0328(5) 0.0472(6) 0.0355(5) 0.0064(5) 0.0163(4) 0.0015(5)
O1 0.030(2) 0.039(3) 0.048(3) 0.005(2) 0.018(2) 0.000(2)
O2 0.026(2) 0.108(4) 0.032(3) -0.003(3) 0.003(2) -0.004(3)
O3 0.043(3) 0.065(3) 0.048(3) -0.002(2) 0.013(2) -0.021(3)
O4 0.062(3) 0.044(3) 0.041(3) 0.019(2) 0.024(3) 0.005(2)
O5 0.042(3) 0.041(3) 0.038(3) 0.015(2) 0.017(2) 0.006(2)
O6 0.077(4) 0.061(3) 0.060(3) 0.015(3) 0.032(3) 0.000(3)
O7 0.038(3) 0.073(3) 0.040(3) -0.006(2) 0.026(2) 0.000(2)
O8 0.037(2) 0.050(3) 0.034(2) -0.005(2) 0.013(2) -0.002(2)
N1 0.044(3) 0.058(4) 0.041(4) 0.001(3) 0.024(3) -0.004(3)
C1 0.033(3) 0.037(4) 0.044(4) 0.003(3) 0.021(3) 0.008(4)
C2 0.035(4) 0.045(5) 0.042(4) 0.002(3) 0.014(3) -0.006(3)
C3 0.032(4) 0.053(5) 0.045(4) 0.005(4) 0.011(3) -0.001(4)
C4 0.036(4) 0.051(5) 0.066(5) 0.008(4) 0.025(4) -0.002(4)
C5 0.048(4) 0.052(5) 0.048(4) -0.002(4) 0.027(4) -0.003(4)
C6 0.035(4) 0.056(5) 0.040(4) 0.002(4) 0.019(3) -0.002(4)
C7 0.043(4) 0.048(5) 0.036(4) 0.006(4) 0.018(4) 0.007(4)
C8 0.033(4) 0.090(6) 0.052(5) 0.001(4) 0.010(4) -0.015(5)
C9 0.048(5) 0.170(10) 0.061(6) 0.020(6) -0.001(5) -0.005(6)
C10 0.040(4) 0.106(8) 0.111(7) -0.003(5) 0.005(5) -0.057(6)
C11 0.037(4) 0.091(7) 0.093(6) 0.009(4) 0.012(4) -0.016(5)
C12 0.042(4) 0.073(6) 0.067(6) -0.003(4) 0.027(4) -0.017(5)
C13 0.110(7) 0.088(7) 0.112(7) -0.027(6) 0.087(6) -0.038(5)
C14 0.105(7) 0.094(7) 0.089(7) -0.006(6) 0.060(6) -0.038(6)
C15 0.056(5) 0.240(10) 0.059(6) -0.001(7) 0.022(5) -0.067(7)
C16 0.044(4) 0.035(4) 0.035(4) 0.006(3) 0.011(3) 0.000(3)
C17 0.041(4) 0.041(5) 0.044(4) 0.005(3) 0.018(4) -0.010(4)
C18 0.056(5) 0.045(5) 0.036(4) 0.009(4) 0.016(4) 0.000(4)
C19 0.048(4) 0.048(5) 0.035(4) 0.014(4) 0.010(3) 0.001(4)
C20 0.043(4) 0.041(4) 0.034(4) 0.005(3) 0.008(3) -0.002(3)
C21 0.040(4) 0.039(4) 0.044(4) -0.005(3) 0.018(3) 0.003(3)
C22 0.040(4) 0.041(5) 0.041(4) 0.003(3) 0.021(4) 0.005(4)
C23 0.057(5) 0.054(5) 0.035(4) 0.017(4) 0.009(4) -0.002(4)
C24 0.091(7) 0.114(8) 0.047(5) 0.008(6) 0.025(5) 0.000(5)
C25 0.087(6) 0.093(7) 0.048(5) 0.006(6) 0.005(5) -0.009(5)
C26 0.095(6) 0.104(7) 0.040(5) 0.043(6) 0.007(5) 0.004(5)
C27 0.071(5) 0.042(5) 0.046(4) -0.006(4) 0.028(4) -0.017(4)
C31 0.045(4) 0.043(4) 0.049(4) -0.003(4) 0.030(4) 0.001(4)
C32 0.050(5) 0.087(6) 0.077(6) -0.030(4) 0.047(5) -0.042(5)
C33 0.067(6) 0.073(6) 0.135(9) -0.023(5) 0.071(6) -0.046(6)
C34 0.095(7) 0.037(5) 0.200(10) -0.009(5) 0.121(8) -0.019(7)
C35 0.107(8) 0.037(5) 0.128(9) 0.022(5) 0.097(7) 0.019(5)
C36 0.069(5) 0.045(5) 0.063(5) 0.014(4) 0.050(5) 0.006(4)
C37 0.037(4) 0.049(5) 0.039(4) 0.001(3) 0.019(4) 0.004(4)
C46 0.048(4) 0.050(5) 0.044(5) -0.001(4) 0.025(4) 0.001(4)
C47 0.084(6) 0.080(6) 0.067(6) 0.005(5) 0.041(5) -0.017(5)

loop_
_atom_type_symbol
_atom_type_description
_atom_type_scat_dispersion_real
_atom_type_scat_dispersion_imag
_atom_type_scat_source
C C 0.018 0.009
;International Tables for Crystallography
(1992, Vol. C, Tables 4.2.6.8 and 6.1.1.1)
;
H H 0.000 0.000
;International Tables for Crystallography
(1992, Vol. C, Table 6.1.1.2)
;
O O 0.049 0.032
;International Tables for Crystallography
(1992, Vol. C, Tables 4.2.6.8 and 6.1.1.1)
;
Zn Zn -1.549 0.678
;International Tables for Crystallography
(1992, Vol. C, Tables 4.2.6.8 and 6.1.1.1)
;
N N 0.031 0.018
;International Tables for Crystallography
(1992, Vol. C, Tables 4.2.6.8 and 6.1.1.1)
;

loop_
_geom_angle_atom_site_label_1
_geom_angle_atom_site_label_2
_geom_angle_atom_site_label_3
_geom_angle_site_symmetry_1
_geom_angle_site_symmetry_3
_geom_angle
_geom_angle_publ_flag
O2 Zn1 O2 . 3_656 180 ?
O2 Zn1 O4 . . 85.1(2) yes
O2 Zn1 O4 . 3_656 94.9(2) ?
O2 Zn1 O7 . . 94.4(2) yes
O2 Zn1 O7 . 3_656 85.6(2) ?
O2 Zn1 O4 3_656 . 94.9(2) ?
O2 Zn1 O4 3_656 3_656 85.1(2) ?
O2 Zn1 O7 3_656 . 85.6(2) ?
O2 Zn1 O7 3_656 3_656 94.4(2) ?
O4 Zn1 O4 . 3_656 180.0 ?
O4 Zn1 O7 . . 85.5(2) yes
O4 Zn1 O7 . 3_656 94.5(2) ?
O4 Zn1 O7 3_656 . 94.5(2) ?
O4 Zn1 O7 3_656 3_656 85.5(2) ?
O7 Zn1 O7 . 3_656 180.0 ?
O1 Zn2 O5 . 3_656 125.5(2) yes
O1 Zn2 O8 . . 118.3(2) yes
O1 Zn2 N1 . . 95.9(2) yes
O5 Zn2 O8 3_656 . 110.4(2) yes
O5 Zn2 N1 3_656 . 96.5(2) yes
O8 Zn2 N1 . . 101.8(2) yes
Zn2 O1 C7 . . 105.0(3) yes
Zn1 O2 C7 . . 169.5(5) yes
C2 O3 H3O . . 120.0 no
Zn1 O4 C22 . . 135.5(4) yes
Zn2 O5 C22 3_656 . 131.5(4) yes
C17 O6 H6O . . 120.0 no
Zn1 O7 C37 . . 142.2(4) yes
Zn2 O8 C37 . . 124.9(4) yes
C32 O9 H9O . . 120.0 no
Zn2 N1 C46 . . 179.9(6) ?
C2 C1 C6 . . 120.7(6) ?
C2 C1 C7 . . 120.9(6) ?
C6 C1 C7 . . 118.4(5) ?
O3 C2 C1 . . 121.2(6) ?
O3 C2 C3 . . 119.2(5) ?
C1 C2 C3 . . 119.6(6) ?
C2 C3 C4 . . 117.4(5) ?
C2 C3 C8 . . 121.5(6) ?
C4 C3 C8 . . 121.1(6) ?
C3 C4 C5 . . 124.3(7) ?
C3 C4 H4 . . 117.9 no
C5 C4 H4 . . 117.9 no
C4 C5 C6 . . 117.7(7) ?
C4 C5 C12 . . 118.8(6) ?
C6 C5 C12 . . 123.5(5) ?
C1 C6 C5 . . 120.3(5) ?
C1 C6 H6 . . 119.9 no
C5 C6 H6 . . 119.8 no
O1 C7 O2 . . 119.9(6) ?
O1 C7 C1 . . 118.4(5) ?
O2 C7 C1 . . 121.7(6) ?
C3 C8 C9 . . 111.4(6) ?
C3 C8 C10 . . 110.1(6) ?
C3 C8 C11 . . 112.7(6) ?
C9 C8 C10 . . 110.6(7) ?
C9 C8 C11 . . 106.0(6) ?
C10 C8 C11 . . 105.9(6) ?
C8 C9 H9a . . 109.5 no
C8 C9 H9b . . 109.5 no
C8 C9 H9c . . 109.5 no
H9a C9 H9b . . 109.5 no
H9a C9 H9c . . 109.5 no
H9b C9 H9c . . 109.5 no
C36 O9' H9'O . . 120.0 no
C8 C10 H10a . . 109.5 no
C8 C10 H10b . . 109.5 no
C8 C10 H10c . . 109.5 no
H10a C10 H10b . . 109.5 no
H10a C10 H10c . . 109.5 no
H10b C10 H10c . . 109.5 no
C8 C11 H11a . . 109.5 no
C8 C11 H11b . . 109.5 no
C8 C11 H11c . . 109.5 no
H11a C11 H11b . . 109.5 no
H11a C11 H11c . . 109.5 no
H11b C11 H11c . . 109.5 no
C5 C12 C13 . . 111.3(6) ?
C5 C12 C14 . . 109.4(7) ?
C5 C12 C15 . . 111.1(7) ?
C13 C12 C14 . . 109.1(7) ?
C13 C12 C15 . . 107.4(7) ?
C14 C12 C15 . . 108.4(7) ?
C12 C13 H13a . . 109.5 no
C12 C13 H13b . . 109.5 no
C12 C13 H13c . . 109.5 no
H13a C13 H13b . . 109.5 no
H13a C13 H13c . . 109.5 no
H13b C13 H13c . . 109.5 no
C12 C14 H14a . . 109.5 no
C12 C14 H14b . . 109.5 no
C12 C14 H14c . . 109.5 no
H14a C14 H14b . . 109.5 no
H14a C14 H14c . . 109.5 no
H14b C14 H14c . . 109.5 no
C12 C15 H15a . . 109.5 no
C12 C15 H15b . . 109.5 no
C12 C15 H15c . . 109.5 no
H15a C15 H15b . . 109.5 no
H15a C15 H15c . . 109.5 no
H15b C15 H15c . . 109.5 no
C17 C16 C21 . . 120.1(5) ?
C17 C16 C22 . . 121.7(6) ?
C21 C16 C22 . . 118.1(6) ?
O6 C17 C16 . . 120.8(5) ?
O6 C17 C18 . . 118.3(6) ?
C16 C17 C18 . . 120.8(7) ?
C17 C18 C19 . . 117.5(6) ?
C17 C18 C23 . . 121.1(6) ?
C19 C18 C23 . . 121.4(6) ?
C18 C19 C20 . . 123.1(6) ?
C18 C19 H19 . . 118.5 no
C20 C19 H19 . . 118.5 no
C19 C20 C21 . . 117.7(6) ?
C19 C20 C27 . . 120.5(5) ?
C21 C20 C27 . . 121.7(5) ?
C16 C21 C20 . . 120.7(6) ?
C16 C21 H21 . . 119.6 no
C20 C21 H21 . . 119.6 no
O4 C22 O5 . . 124.7(5) ?
O4 C22 C16 . . 117.8(6) ?
O5 C22 C16 . . 117.5(6) ?
C18 C23 C24 . . 109.2(5) ?
C18 C23 C25 . . 111.4(6) ?
C18 C23 C26 . . 112.4(6) ?
C24 C23 C25 . . 110.3(7) ?
C24 C23 C26 . . 106.1(6) ?
C25 C23 C26 . . 107.4(6) ?
C23 C24 H24a . . 109.5 no
C23 C24 H24b . . 109.5 no
C23 C24 H24c . . 109.5 no
H24a C24 H24b . . 109.5 no
H24a C24 H24c . . 109.5 no
H24b C24 H24c . . 109.5 no
C23 C25 H25a . . 109.5 no
C23 C25 H25b . . 109.5 no
C23 C25 H25c . . 109.5 no
H25a C25 H25b . . 109.5 no
H25a C25 H25c . . 109.4 no
H25b C25 H25c . . 109.5 no
C23 C26 H26a . . 109.5 no
C23 C26 H26b . . 109.5 no
C23 C26 H26c . . 109.5 no
H26a C26 H26b . . 109.5 no
H26a C26 H26c . . 109.5 no
H26b C26 H26c . . 109.5 no
C20 C27 C28 . . 108.7(7) ?
C20 C27 C29 . . 111.0(5) ?
C20 C27 C30 . . 108.5(5) ?
C20 C27 C28' . . 110.0(10) ?
C20 C27 C29' . . 113.0(10) ?
C20 C27 C30' . . 111.7(10) ?
C28 C27 C29 . . 109.1(6) ?
C28 C27 C30 . . 110.6(6) ?
C29 C27 C30 . . 108.9(7) ?
C28' C27 C29' . . 108.0(10) ?
C28' C27 C30' . . 107.0(10) ?
C29' C27 C30' . . 104.0(10) ?
C32 C31 C36 . . 121.7(7) ?
C32 C31 C37 . . 119.5(7) ?
C36 C31 C37 . . 118.8(5) ?
O9 C32 C31 . . 122.7(8) ?
O9 C32 C33 . . 116.3(7) ?
C31 C32 C33 . . 120.4(8) ?
C31 C32 H32 . . 119.8 no
C33 C32 H32 . . 119.8 no
C32 C33 C34 . . 115.1(7) ?
C32 C33 C38 . . 132.1(9) ?
C32 C33 C38' . . 110.0(8) ?
C34 C33 C38 . . 112.3(8) ?
C34 C33 C38' . . 134.5(8) ?
C33 C34 C35 . . 126.0(10) ?
C33 C34 H34 . . 116.8 no
C35 C34 H34 . . 116.9 no
C34 C35 C36 . . 117.0(10) ?
C34 C35 C42 . . 131.0(10) ?
C34 C35 C42' . . 104.9(9) ?
C36 C35 C42 . . 111.7(6) ?
C36 C35 C42' . . 137.9(8) ?
O9' C36 C31 . . 127.0(10) ?
O9' C36 C35 . . 113.0(10) ?
C31 C36 C35 . . 119.2(6) ?
C31 C36 H36 . . 120.4 no
C35 C36 H36 . . 120.4 no
O7 C37 O8 . . 123.2(6) ?
O7 C37 C31 . . 119.9(5) ?
O8 C37 C31 . . 116.9(6) ?
N1 C46 C47 . . 177.7(7) ?
C46 C47 H47a . . 109.5 no
C46 C47 H47b . . 109.5 no
C46 C47 H47c . . 109.5 no
H47a C47 H47b . . 109.5 no
H47a C47 H47c . . 109.5 no
H47b C47 H47c . . 109.5 no
C33 C38 C39 . . 101.9(6) ?
C33 C38 C40 . . 109.3(6) ?
C33 C38 C41 . . 116.7(7) ?
C33 C38 C38' . . 103.0(10) ?
C33 C38 C39' . . 115.1(7) ?
C33 C38 C41' . . 134.7(9) ?
C39 C38 C40 . . 109.5(7) ?
C39 C38 C41 . . 109.5(6) ?
C39 C38 C41' . . 104.6(8) ?
C40 C38 C41 . . 109.5(7) ?
C40 C38 C38' . . 88.0(10) ?
C40 C38 C39' . . 130.7(7) ?
C41 C38 C38' . . 126.1(10) ?
C41 C38 C39' . . 68.0(7) ?
C41 C38 C41' . . 87.9(10) ?
C38' C38 C39' . . 62.0(10) ?
C38' C38 C41' . . 88.0(10) ?
C39' C38 C41' . . 109.2(8) ?
C38 C39 C39' . . 77.8(9) ?
C38 C39 C40' . . 104.0(9) ?
C38' C39 C39' . . 95.0(10) ?
C38' C39 C40' . . 83.0(10) ?
C39' C39 C40' . . 157.0(10) ?
C38 C40 C41' . . 60.0(10) ?
C38' C40 C41' . . 64.0(10) ?
C38 C41 C39' . . 61.1(6) ?
C33 C38' C38 . . 51.4(7) ?
C33 C38' C39 . . 116.0(10) ?
C33 C38' C40 . . 87.9(6) ?
C33 C38' C39' . . 107.1(9) ?
C33 C38' C40' . . 120.4(9) ?
C33 C38' C41' . . 100.2(8) ?
C39 C38' C40 . . 154.0(10) ?
C39 C38' C39' . . 50.0(10) ?
C39 C38' C40' . . 62.0(10) ?
C39 C38' C41' . . 141.0(10) ?
C40 C38' C39' . . 132.9(10) ?
C40 C38' C40' . . 99.4(10) ?
C39' C38' C40' . . 109.5(10) ?
C39' C38' C41' . . 109.0(10) ?
C40' C38' C41' . . 109.0(10) ?
C38 C39' C39 . . 60.2(8) ?
C38 C39' C41 . . 50.9(6) ?
C39 C39' C41 . . 110.0(10) ?
C41 C39' C38' . . 76.5(8) ?
C38 C41' C40 . . 93.0(10) ?
C40 C41' C38' . . 92.0(10) ?
C35 C42 C43 . . 105.9(6) ?
C35 C42 C44 . . 118.3(7) ?
C35 C42 C45 . . 103.8(6) ?
C35 C42 C43' . . 101.3(9) ?
C35 C42 C45' . . 108.8(8) ?
C43 C42 C44 . . 109.5(5) ?
C43 C42 C45 . . 109.5(7) ?
C44 C42 C45 . . 109.5(6) ?
C35 C42' C42 . . 91.0(10) ?
C35 C42' C43 . . 119.9(10) ?
C35 C42' C45 . . 119.8(8) ?
C35 C42' C43' . . 102.4(10) ?
C35 C42' C45' . . 105.1(9) ?
C35 C42' C44' . . 120.3(8) ?
C42 C42' C43 . . 79.7(9) ?
C42 C42' C45 . . 82.0(10) ?
C43 C42' C45 . . 117.9(10) ?
C43' C42' C45' . . 109.5(9) ?
C43' C42' C44' . . 109.5(9) ?
C45' C42' C44' . . 109.0(10) ?

loop_
_geom_bond_atom_site_label_1
_geom_bond_atom_site_label_2
_geom_bond_site_symmetry_2
_geom_bond_distance
_geom_bond_publ_flag
Zn1 O2 . 2.080(3) yes
Zn1 O2 3_656 2.080(3) ?
Zn1 O4 . 2.040(4) yes
Zn1 O4 3_656 2.040(4) ?
Zn1 O7 . 2.111(5) yes
Zn1 O7 3_656 2.111(5) ?
Zn2 O1 . 1.971(4) yes
Zn2 O5 3_656 1.924(4) yes
Zn2 O8 . 1.935(4) yes
Zn2 N1 . 2.074(6) yes
O1 C7 . 1.295(9) ?
O2 C7 . 1.245(7) ?
O3 C2 . 1.362(9) ?
O3 H3O . 0.950 no
O4 C22 . 1.276(9) ?
O5 C22 . 1.273(8) ?
O6 C17 . 1.380(9) ?
O6 H6O . 0.950 no
O7 C37 . 1.255(9) ?
O8 C37 . 1.284(7) ?
O9 C32 . 1.240(10) ?
O9' C36 . 1.090(10) ?
O9' H9'O . 0.950 no
O9 H9O . 0.950 no
N1 C46 . 1.122(10) ?
C1 C2 . 1.398(7) ?
C1 C6 . 1.410(10) ?
C1 C7 . 1.481(10) ?
C2 C3 . 1.403(10) ?
C3 C4 . 1.380(10) ?
C3 C8 . 1.523(8) ?
C4 C5 . 1.397(8) ?
C4 H4 . 0.950 no
C5 C6 . 1.370(10) ?
C5 C12 . 1.540(10) ?
C6 H6 . 0.950 no
C8 C9 . 1.520(10) ?
C8 C10 . 1.530(10) ?
C8 C11 . 1.550(10) ?
C9 H9a . 0.950 no
C9 H9b . 0.950 no
C9 H9c . 0.950 no
C10 H10a . 0.950 no
C10 H10b . 0.950 no
C10 H10c . 0.950 no
C11 H11a . 0.950 no
C11 H11b . 0.950 no
C11 H11c . 0.950 no
C12 C13 . 1.510(10) ?
C12 C14 . 1.500(10) ?
C12 C15 . 1.524(9) ?
C13 H13a . 0.950 no
C13 H13b . 0.950 no
C13 H13c . 0.950 no
C14 H14a . 0.950 no
C14 H14b . 0.950 no
C14 H14c . 0.950 no
C15 H15a . 0.950 no
C15 H15b . 0.950 no
C15 H15c . 0.950 no
C16 C17 . 1.398(9) ?
C16 C21 . 1.400(10) ?
C16 C22 . 1.469(8) ?
C17 C18 . 1.405(9) ?
C18 C19 . 1.410(10) ?
C18 C23 . 1.538(9) ?
C19 C20 . 1.393(9) ?
C19 H19 . 0.950 no
C20 C21 . 1.410(8) ?
C20 C27 . 1.550(10) ?
C21 H21 . 0.950 no
C23 C24 . 1.550(10) ?
C23 C25 . 1.530(10) ?
C23 C26 . 1.540(10) ?
C24 H24a . 0.950 no
C24 H24b . 0.950 no
C24 H24c . 0.950 no
C25 H25a . 0.950 no
C25 H25b . 0.950 no
C25 H25c . 0.950 no
C26 H26a . 0.950 no
C26 H26b . 0.950 no
C26 H26c . 0.950 no
C27 C28 . 1.530(10) ?
C27 C29 . 1.559(9) ?
C27 C30 . 1.530(10) ?
C27 C28' . 1.51(2) ?
C27 C29' . 1.58(3) ?
C27 C30' . 1.60(2) ?
C28 H28a . 0.950 no
C28 H28b . 0.950 no
C28 H28c . 0.950 no
C28' H28'a . 0.950 no
C28' H28'b . 0.950 no
C28' H28'c . 0.950 no
C29 H29a . 0.950 no
C29 H29b . 0.950 no
C29 H29c . 0.950 no
C29' H29'a . 0.950 no
C29' H29'b . 0.950 no
C29' H29'c . 0.950 no
C30 H30a . 0.950 no
C30 H30b . 0.950 no
C30 H30c . 0.950 no
C30' H30'a . 0.950 no
C30' H30'b . 0.950 no
C30' H30'c . 0.950 no
C31 C32 . 1.392(9) ?
C31 C36 . 1.400(10) ?
C31 C37 . 1.500(10) ?
C32 C33 . 1.400(10) ?
C32 H32 . 0.950 no
C33 C34 . 1.41(2) ?
C33 C38 . 1.431(9) ?
C33 C38' . 1.785(12) ?
C34 C35 . 1.360(10) ?
C34 H34 . 0.950 no
C35 C36 . 1.390(10) ?
C35 C42 . 1.680(10) ?
C35 C42' . 1.49(2) ?
C36 H36 . 0.950 no
C46 C47 . 1.470(10) ?
C47 H47a . 0.950 no
C47 H47b . 0.950 no
C47 H47c . 0.950 no
C38 C39 . 1.540(10) ?
C38 C40 . 1.540(10) ?
C38 C41 . 1.540(10) ?
C38' C39' . 1.54(2) ?
C38' C40' . 1.54(2) ?
C38' C41' . 1.54(2) ?
C39 H39a . 0.950 no
C39 H39b . 0.950 no
C39 H39c . 0.950 no
C39' H39'b . 0.950 no
C39' H39'c . 0.950 no
C39' H39'a . 0.950 no
C40 H40a . 0.950 no
C40 H40b . 0.950 no
C40 H40c . 0.950 no
C40' H40'b . 0.950 no
C40' H40'c . 0.950 no
C40' H40'a . 0.950 no
C41 H41a . 0.950 no
C41 H41b . 0.950 no
C41 H41c . 0.950 no
C41' H41'b . 0.950 no
C41' H41'c . 0.950 no
C41' H41'a . 0.950 no
C42 C43 . 1.540(9) ?
C42 C44 . 1.539(9) ?
C42 C45 . 1.540(10) ?
C42' C43' . 1.540(10) ?
C42' C45' . 1.54(2) ?
C42' C44' . 1.54(2) ?
C43 H43a . 0.950 no
C43 H43b . 0.950 no
C43 H43c . 0.950 no
C43' H43'b . 0.950 no
C43' H43'c . 0.950 no
C43' H43'a . 0.950 no
C44 H44a . 0.950 no
C44 H44b . 0.950 no
C44 H44c . 0.950 no
C44' H44'b . 0.950 no
C44' H44'c . 0.950 no
C44' H44'a . 0.950 no
C45 H45a . 0.950 no
C45 H45b . 0.950 no
C45 H45c . 0.950 no
C45' H45'b . 0.950 no
C45' H45'c . 0.950 no
C45' H45'a . 0.950 no

loop_
_geom_contact_atom_site_label_1
_geom_contact_atom_site_label_2
_geom_contact_distance
_geom_contact_site_symmetry_2
_geom_contact_publ_flag
O1 C43 3.404(8) 2_645 no
O5 C43' 3.260(10) 4_555 no
O5 C43 3.537(9) 4_555 no
O6 C47 3.326(9) 2_655 no
O9 C38' 2.650(10) . no
O9 C38 2.910(10) . no
O9 C39 2.940(10) . no
O9 C40 3.050(10) . no
O9 C47 3.404(9) 2_655 no
O9 C41' 3.48(2) . no
O9' C42 2.510(10) . no
O9' C42' 2.93(2) . no
O9' C45' 3.05(2) . no
O9' C43' 3.06(2) . no
O9' C43 3.590(10) . no
N1 C28' 3.45(3) 4_554 no
C11 C45 3.350(10) 1_455 no
C17 C47 3.540(10) 2_655 no
C19 C30' 2.87(3) . no
C19 C28 3.030(10) . no
C19 C30 3.090(10) . no
C19 C28' 3.52(3) . no
C20 C30 2.500(10) . no
C20 C28' 2.51(3) . no
C20 C29 2.560(10) . no
C20 C30' 2.61(3) . no
C20 C29' 2.62(3) . no
C21 C29 2.870(10) . no
C21 C29' 3.14(3) . no
C21 C28' 3.22(3) . no
C21 C30 3.550(10) . no
C25 C29' 3.56(3) 4_554 no
C32 C38 2.587(10) . no
C32 C38' 2.620(10) . no
C32 C39 2.990(10) . no
C32 C40' 3.050(10) . no
C32 C40 3.140(10) . no
C32 C47 3.470(10) 2_655 no
C32 C41' 3.480(10) . no
C33 C41 2.530(10) . no
C33 C41' 2.55(2) . no
C33 C39' 2.680(10) . no
C33 C40' 2.89(2) . no
C34 C44' 2.61(2) . no
C34 C41 2.670(10) . no
C34 C42 2.780(10) . no
C34 C38' 2.95(2) . no
C34 C45 3.19(2) . no
C34 C43' 3.27(2) . no
C34 C43 3.28(2) . no
C34 C45' 3.35(2) . no
C34 C39' 3.37(2) . no
C34 C40 3.38(2) . no
C34 C41' 3.41(2) . no
C34 C39 3.430(10) . no
C35 C45 2.54(2) . no
C35 C43 2.570(10) . no
C35 C44' 2.62(2) . no
C35 C44 2.770(10) . no
C36 C42 2.550(10) . no
C36 C42' 2.690(10) . no
C36 C44 2.930(10) . no
C36 C43' 3.13(2) . no
C36 C45' 3.17(2) . no
C36 C43 3.550(10) . no
C36 C45 3.570(10) . no
C40 C45 3.59(2) 4_555 no
C40' C44' 3.29(2) 4_555 no

loop_
_geom_hbond_atom_site_label_D
_geom_hbond_atom_site_label_H
_geom_hbond_atom_site_label_A
_geom_hbond_distance_DH
_geom_hbond_distance_HA
_geom_hbond_distance_DA
_geom_hbond_angle_DHA
_geom_hbond_publ_flag
O9 H9O O7 0.95 1.82 2.560(10) 132 yes
O9' H9'O O8 0.95 1.81 2.550(10) 133 yes
O3 H3O O1 0.95 1.79 2.520(10) 131 yes
O6 H6O O4 0.95 1.81 2.520(10) 130 yes
